data_4349409
loop_
_publ_author_name
'Yogendra, Sivathmeehan'
'Hennersdorf, Felix'
'Weigand, Jan J.'

_publ_section_title
;
 Nitrogen-Phosphorus(III)-Chalcogen Macrocycles for the Synthesis of
 Polynuclear Silver(I) Sandwich Complexes.
;
_journal_issue 15
_journal_name_full 'Inorganic chemistry'
_journal_page_first 8698
_journal_page_last 8704
_journal_paper_doi 10.1021/acs.inorgchem.7b00141
_journal_volume 56
_journal_year 2017
_chemical_absolute_configuration ad
_chemical_formula_moiety 'C26 H26 N2 P4 Se2'
_chemical_formula_sum 'C26 H26 N2 P4 Se2'
_chemical_formula_weight 648.29
_chemical_name_systematic 3,7-dimethyl-2,4,6,8-tetraphenyl-1,5,3,7,2,4,6,8-diselenadiazatetraphosphocane
_space_group_crystal_system monoclinic
_space_group_IT_number 7
_space_group_name_Hall 'P -2yac'
_space_group_name_H-M_alt 'P 1 n 1'
_atom_sites_solution_hydrogens geom
_audit_creation_date 2016-07-22
_audit_creation_method
;
Olex2 1.2
(compiled 2015.09.30 svn.r3233 for OlexSys, GUI svn.r5103)
;
_cell_angle_alpha 90
_cell_angle_beta 112.1812(11)
_cell_angle_gamma 90
_cell_formula_units_Z 2
_cell_length_a 11.15421(9)
_cell_length_b 10.99823(7)
_cell_length_c 11.85068(11)
_cell_measurement_reflns_used 17616
_cell_measurement_temperature 99.99(14)
_cell_measurement_theta_max 76.4040
_cell_measurement_theta_min 3.9940
_cell_volume 1346.21(2)
_computing_cell_refinement 'CrysAlisPro 1.171.38.43 (Rigaku OD, 2015)'
_computing_data_collection 'CrysAlisPro 1.171.38.43 (Rigaku OD, 2015)'
_computing_data_reduction 'CrysAlisPro 1.171.38.43 (Rigaku OD, 2015)'
_computing_molecular_graphics 'Olex2 (Dolomanov et al., 2009)'
_computing_publication_material 'Olex2 (Dolomanov et al., 2009)'
_computing_structure_refinement 'ShelXL (Sheldrick, 2015)'
_computing_structure_solution 'ShelXT (Sheldrick, 2015)'
_diffrn_ambient_environment N~2~
_diffrn_ambient_temperature 99.99(14)
_diffrn_detector 'CCD plate'
_diffrn_detector_area_resol_mean 10.5700
_diffrn_detector_type AtlasS2
_diffrn_measured_fraction_theta_full 1.000
_diffrn_measured_fraction_theta_max 0.996
_diffrn_measurement_details
;
List of Runs (angles in degrees, time in seconds):

  # Type    Start    End  Width  t~exp~   \w     \q     \k     \f   Frames
#--------------------------------------------------------------------------
  1  \w    -18.00  32.00   0.50    0.50    --  -38.50  57.00 -60.00  100
  2  \w     22.00  70.00   0.50    0.50    --   42.75  38.00 -30.00   96
  3  \w     11.00 113.00   0.50    0.50    --   42.75  77.00-120.00  204
  4  \w     80.00 108.00   0.50    2.00    --  111.00  77.00 -90.00   56
  5  \w    115.00 171.00   0.50    2.00    --  111.00  61.00 -60.00  112
  6  \w    126.00 168.00   0.50    2.00    --  111.00  61.00 -90.00   84
  7  \w    122.00 155.00   0.50    2.00    --  111.00  77.00-180.00   66
  8  \w     83.00 109.00   0.50    2.00    --  111.00  61.00 -60.00   52
  9  \w     88.00 127.00   0.50    2.00    --  111.00  45.00 -30.00   78
 10  \w     83.00 165.00   0.50    2.00    --  111.00  61.00 -30.00  164
 11  \w    119.00 177.00   0.50    2.00    --  111.00 125.00 120.00  116
 12  \w     83.00 170.00   0.50    2.00    --  111.00  61.00 120.00  174
 13  \w     84.00 164.00   0.50    2.00    --  111.00  61.00  30.00  160
 14  \w     83.00 173.00   0.50    2.00    --  111.00  61.00  60.00  180
 15  \w     83.00 127.00   0.50    2.00    --  111.00  61.00 150.00   88
 16  \w     84.00 169.00   0.50    2.00    --  111.00  61.00  90.00  170
 17  \w     83.00 127.00   0.50    2.00    --  111.00  61.00   0.00   88
 18  \w     81.00 107.00   0.50    2.00    --  111.00  77.00  90.00   52
 19  \w     80.00 106.00   0.50    2.00    --  111.00  77.00 120.00   52
 20  \w     80.00 106.00   0.50    2.00    --  111.00  77.00  60.00   52
 21  \w     80.00 106.00   0.50    2.00    --  111.00  77.00  30.00   52
 22  \w     80.00 174.00   0.50    2.00    --  111.00  77.00   0.00  188
 23  \w     83.00 109.00   0.50    2.00    --  111.00  61.00-180.00   52
 24  \w     84.00 144.00   0.50    2.00    --  111.00  61.00-150.00  120
 25  \w     84.00 111.00   0.50    2.00    --  111.00  61.00-120.00   54
 26  \w     84.00 109.00   0.50    2.00    --  111.00  61.00 -90.00   50
 27  \w     81.00 173.00   0.50    2.00    --  111.00  77.00-120.00  184
 28  \w     80.00 159.00   0.50    2.00    --  111.00  77.00-150.00  158
 29  \w     80.00 106.00   0.50    2.00    --  111.00  77.00 -30.00   52
 30  \w     80.00 108.00   0.50    2.00    --  111.00  77.00-180.00   56
 31  \w     41.00 134.00   0.50    2.00    --  111.00 -45.00-150.00  186
 32  \w     71.00 121.00   0.50    2.00    --  111.00-125.00-180.00  100
 33  \w     66.00 109.00   0.50    2.00    --  111.00 -94.00-180.00   86
 34  \w     49.00 107.00   0.50    2.00    --  111.00 -94.00-120.00  116
 35  \w     76.00 119.00   0.50    2.00    --  111.00-125.00   0.00   86
 36  \w     40.00 124.00   0.50    2.00    --  111.00 -45.00  90.00  168
 37  \w     42.00 119.00   0.50    2.00    --  111.00-125.00  90.00  154
 38  \w     28.00  69.00   0.50    0.50    --   42.75 -99.00  60.00   82
 39  \w     38.00  92.00   0.50    2.00    --  111.00 -94.00  90.00  108
 40  \w     11.00 110.00   0.50    0.50    --   42.75  77.00   0.00  198
 41  \w     80.00 174.00   0.50    2.00    --  111.00  77.00 150.00  188
 42  \w     13.00  98.00   0.50    0.50    --   42.75  77.00  60.00  170
 43  \w     12.00  87.00   0.50    0.50    --   42.75  77.00 -60.00  150
 44  \w     11.00 103.00   0.50    0.50    --   42.75  77.00 150.00  184
 45  \w    -58.00 -12.00   0.50    0.50    --  -38.50 -57.00-150.00   92
 46  \w    -60.00  20.00   0.50    0.50    --  -38.50  38.00-180.00  160
 47  \w    -91.00  -2.00   0.50    0.50    --  -38.50 125.00-180.00  178
 48  \w   -104.00 -73.00   0.50    0.50    --  -38.50 -57.00-150.00   62
 49  \w   -111.00 -52.00   0.50    0.50    --  -38.50-160.00 -92.00  118
;
_diffrn_measurement_device 'four-circle diffractometer'
_diffrn_measurement_device_type 'SuperNova, Dual, Cu at zero, AtlasS2'
_diffrn_measurement_method '\w scans'
_diffrn_orient_matrix_type 'CrysAlisPro convention (1999,Acta A55,543-557)'
_diffrn_orient_matrix_UB_11 0.1267969000
_diffrn_orient_matrix_UB_12 0.0313398000
_diffrn_orient_matrix_UB_13 -0.0169337000
_diffrn_orient_matrix_UB_21 0.0181896000
_diffrn_orient_matrix_UB_22 -0.1350862000
_diffrn_orient_matrix_UB_23 -0.0240131000
_diffrn_orient_matrix_UB_31 -0.0763931000
_diffrn_orient_matrix_UB_32 0.0197751000
_diffrn_orient_matrix_UB_33 -0.1372768000
_diffrn_radiation_monochromator mirror
_diffrn_radiation_probe x-ray
_diffrn_radiation_type CuK\a
_diffrn_radiation_wavelength 1.54184
_diffrn_reflns_av_R_equivalents 0.0202
_diffrn_reflns_av_unetI/netI 0.0139
_diffrn_reflns_Laue_measured_fraction_full 1.000
_diffrn_reflns_Laue_measured_fraction_max 0.996
_diffrn_reflns_limit_h_max 14
_diffrn_reflns_limit_h_min -13
_diffrn_reflns_limit_k_max 13
_diffrn_reflns_limit_k_min -13
_diffrn_reflns_limit_l_max 14
_diffrn_reflns_limit_l_min -14
_diffrn_reflns_number 23543
_diffrn_reflns_point_group_measured_fraction_full 1.000
_diffrn_reflns_point_group_measured_fraction_max 0.996
_diffrn_reflns_theta_full 67.684
_diffrn_reflns_theta_max 76.613
_diffrn_reflns_theta_min 4.019
_diffrn_source 'micro-focus sealed X-ray tube'
_diffrn_source_type 'SuperNova (Cu) X-ray Source'
_exptl_absorpt_coefficient_mu 5.827
_exptl_absorpt_correction_T_max 0.520
_exptl_absorpt_correction_T_min 0.347
_exptl_absorpt_correction_type gaussian
_exptl_absorpt_process_details
;
CrysAlisPro 1.171.38.43 (Rigaku Oxford Diffraction, 2015)
Numerical absorption correction based on gaussian integration over
			a multifaceted crystal model
Empirical absorption correction using spherical harmonics,
 implemented in SCALE3 ABSPACK scaling algorithm.
;
_exptl_crystal_colour 'clear colourless'
_exptl_crystal_colour_lustre clear
_exptl_crystal_colour_primary colourless
_exptl_crystal_density_diffrn 1.599
_exptl_crystal_description block
_exptl_crystal_F_000 648
_exptl_crystal_size_max 0.293
_exptl_crystal_size_mid 0.227
_exptl_crystal_size_min 0.152
_refine_diff_density_max 0.231
_refine_diff_density_min -0.369
_refine_diff_density_rms 0.061
_refine_ls_abs_structure_details
;
 Refined as an inversion twin.
;
_refine_ls_abs_structure_Flack 0.20(3)
_refine_ls_extinction_method none
_refine_ls_goodness_of_fit_ref 1.122
_refine_ls_hydrogen_treatment constr
_refine_ls_matrix_type full
_refine_ls_number_parameters 505
_refine_ls_number_reflns 5229
_refine_ls_number_restraints 722
_refine_ls_restrained_S_all 1.076
_refine_ls_R_factor_all 0.0274
_refine_ls_R_factor_gt 0.0274
_refine_ls_shift/su_max 0.001
_refine_ls_shift/su_mean 0.000
_refine_ls_structure_factor_coef Fsqd
_refine_ls_weighting_details 'w=1/[\s^2^(Fo^2^)+(0.0313P)^2^+1.2126P] where P=(Fo^2^+2Fc^2^)/3'
_refine_ls_weighting_scheme calc
_refine_ls_wR_factor_gt 0.0716
_refine_ls_wR_factor_ref 0.0716
_reflns_Friedel_coverage 0.995
_reflns_Friedel_fraction_full 1.000
_reflns_Friedel_fraction_max 0.996
_reflns_number_gt 5222
_reflns_number_total 5229
_reflns_threshold_expression 'I > 2\s(I)'
_cod_data_source_file Se-8-Ring_file032_file042.cif
_cod_data_source_block Se-8-ring
_cod_database_code 4349409
_chemical_oxdiff_formula 'C52 H52 N4 P8 Se4 '
_chemical_oxdiff_usercomment 'full sphere'
_shelx_space_group_comment
;
The symmetry employed for this shelxl refinement is uniquely defined
by the following loop, which should always be used as a source of
symmetry information in preference to the above space-group names.
They are only intended as comments.
;
_reflns_odcompleteness_completeness 100.00
_reflns_odcompleteness_iscentric 1
_reflns_odcompleteness_theta 66.97
_olex2_refinement_description
;
1. Twinned data refinement
 Scales: 0.80(3) 0.20(3)
2. Fixed Uiso
 At 1.2 times of:
  All C(H) groups
 At 1.5 times of:
  All C(H,H,H) groups
3. Uiso/Uaniso restraints and constraints
C19A \\sim C20A \\sim C21A \\sim C22A \\sim C23A \\sim C24A \\sim C19B \\sim
C20B \\sim C21B \\sim C22B \\sim C23B \\sim C24B \\sim C1A \\sim C2A \\sim C3A
\\sim C4A \\sim C5A \\sim C6A \\sim C1B \\sim C6B \\sim C5B \\sim C4B \\sim C3B
\\sim C2B \\sim C7A \\sim C8A \\sim C9A \\sim C10A \\sim C11A \\sim C12A \\sim
C7B \\sim C8B \\sim C9B \\sim C10B \\sim C11B \\sim C12B \\sim C13A \\sim C14A
\\sim C15A \\sim C16A \\sim C17A \\sim C18A \\sim C13B \\sim C14B \\sim C15B
\\sim C16B \\sim C17B \\sim C18B: within 2A with sigma of 0.01 and sigma for
terminal atoms of 0.02
4. Others
 Sof(C26B)=Sof(H26D)=Sof(H26E)=Sof(H26F)=Sof(C1B)=Sof(C6B)=Sof(H6B)=Sof(C5B)=
 Sof(H5B)=Sof(C4B)=Sof(H4B)=Sof(C3B)=Sof(H3B)=Sof(C2B)=Sof(H2B)=Sof(C7B)=
 Sof(C8B)=Sof(H8B)=Sof(C9B)=Sof(H9B)=Sof(C10B)=Sof(H10B)=Sof(C11B)=Sof(H11B)=
 Sof(C12B)=Sof(H12B)=Sof(C13B)=Sof(C14B)=Sof(H14B)=Sof(C15B)=Sof(H15B)=
 Sof(C16B)=Sof(H16B)=Sof(C17B)=Sof(H17B)=Sof(C18B)=Sof(H18B)=Sof(C19B)=
 Sof(C20B)=Sof(H20B)=Sof(C21B)=Sof(H21B)=Sof(C22B)=Sof(H22B)=Sof(C23B)=
 Sof(H23B)=Sof(C24B)=Sof(H24B)=Sof(C25B)=Sof(H25D)=Sof(H25E)=Sof(H25F)=
 Sof(Se1B)=Sof(Se2B)=Sof(P1B)=Sof(P2B)=Sof(P3B)=Sof(P4B)=1-FVAR(1)
 Sof(Se1A)=Sof(Se2A)=Sof(P1A)=Sof(P2A)=Sof(P3A)=Sof(P4A)=Sof(C1A)=Sof(C2A)=
 Sof(H2A)=Sof(C3A)=Sof(H3A)=Sof(C4A)=Sof(H4A)=Sof(C5A)=Sof(H5A)=Sof(C6A)=
 Sof(H6A)=Sof(C7A)=Sof(C8A)=Sof(H8A)=Sof(C9A)=Sof(H9A)=Sof(C10A)=Sof(H10A)=
 Sof(C11A)=Sof(H11A)=Sof(C12A)=Sof(H12A)=Sof(C13A)=Sof(C14A)=Sof(H14A)=
 Sof(C15A)=Sof(H15A)=Sof(C16A)=Sof(H16A)=Sof(C17A)=Sof(H17A)=Sof(C18A)=
 Sof(H18A)=Sof(C19A)=Sof(C20A)=Sof(H20A)=Sof(C21A)=Sof(H21A)=Sof(C22A)=
 Sof(H22A)=Sof(C23A)=Sof(H23A)=Sof(C24A)=Sof(H24A)=Sof(C25A)=Sof(H25A)=
 Sof(H25B)=Sof(H25C)=Sof(C26A)=Sof(H26A)=Sof(H26B)=Sof(H26C)=FVAR(1)
5.a Aromatic/amide H refined with riding coordinates:
 C2A(H2A), C3A(H3A), C4A(H4A), C5A(H5A), C6A(H6A), C8A(H8A), C9A(H9A),
 C10A(H10A), C11A(H11A), C12A(H12A), C14A(H14A), C15A(H15A), C16A(H16A),
 C17A(H17A), C18A(H18A), C20A(H20A), C21A(H21A), C22A(H22A), C23A(H23A),
 C24A(H24A), C6B(H6B), C5B(H5B), C4B(H4B), C3B(H3B), C2B(H2B), C8B(H8B),
 C9B(H9B), C10B(H10B), C11B(H11B), C12B(H12B), C14B(H14B), C15B(H15B),
 C16B(H16B), C17B(H17B), C18B(H18B), C20B(H20B), C21B(H21B), C22B(H22B),
 C23B(H23B), C24B(H24B)
5.b Fitted hexagon refined as free rotating group:
 C1A(C2A,C3A,C4A,C5A,C6A), C7A(C8A,C9A,C10A,C11A,C12A), C13A(C14A,C15A,C16A,
 C17A,C18A), C19A(C20A,C21A,C22A,C23A,C24A), C1B(C6B,C5B,C4B,C3B,C2B), C7B(C8B,
 C9B,C10B,C11B,C12B), C13B(C14B,C15B,C16B,C17B,C18B), C19B(C20B,C21B,C22B,C23B,
 C24B)
5.c Idealised Me refined as rotating group:
 C25A(H25A,H25B,H25C), C26A(H26A,H26B,H26C), C26B(H26D,H26E,H26F), C25B(H25D,
 H25E,H25F)
;
_shelx_shelxl_version_number 2014/7
_olex2_submission_special_instructions 'No special instructions were received'
_oxdiff_exptl_absorpt_empirical_details
;
Empirical correction (ABSPACK) includes:
- Absorption correction using spherical harmonics
- Frame scaling
;
_oxdiff_exptl_absorpt_empirical_full_max 1.129
_oxdiff_exptl_absorpt_empirical_full_min 0.817

loop_
_space_group_symop_operation_xyz
'x, y, z'
'x+1/2, -y, z+1/2'

loop_
_atom_site_label
_atom_site_type_symbol
_atom_site_fract_x
_atom_site_fract_y
_atom_site_fract_z
_atom_site_U_iso_or_equiv
_atom_site_adp_type
_atom_site_occupancy
_atom_site_site_symmetry_order
_atom_site_calc_flag
_atom_site_refinement_flags_posn
_atom_site_refinement_flags_adp
_atom_site_refinement_flags_occupancy
_atom_site_disorder_assembly
_atom_site_disorder_group
N1 N 0.6920(4) 0.3064(3) 0.6316(4) 0.0221(8) Uani 1 1 d . . . . .
N2 N 0.3177(4) 0.1973(3) 0.3721(4) 0.0210(7) Uani 1 1 d . . . . .
Se1A Se 0.54663(6) 0.34501(6) 0.34067(6) 0.02209(17) Uani 0.6442(12) 1 d . . P A 1
Se2A Se 0.41732(6) 0.25240(6) 0.65568(6) 0.01944(17) Uani 0.6442(12) 1 d . . P A 1
P1A P 0.70774(15) 0.25630(14) 0.50077(15) 0.0181(3) Uani 0.6442(12) 1 d . . P A 1
P2A P 0.42274(15) 0.17372(14) 0.30219(15) 0.0166(3) Uani 0.6442(12) 1 d . . P A 1
P3A P 0.34210(14) 0.11586(14) 0.49818(15) 0.0158(3) Uani 0.6442(12) 1 d . . P A 1
P4A P 0.62780(15) 0.19994(15) 0.69699(15) 0.0181(3) Uani 0.6442(12) 1 d . . P A 1
C1A C 0.8442(6) 0.3541(6) 0.5024(7) 0.0218(15) Uani 0.6442(12) 1 d . U P A 1
C2A C 0.8503(9) 0.4012(8) 0.3958(6) 0.0239(19) Uani 0.6442(12) 1 d G U P A 1
H2A H 0.7793 0.3947 0.3228 0.029 Uiso 0.6442(12) 1 calc R . P A 1
C3A C 0.9627(12) 0.4579(13) 0.3985(9) 0.032(2) Uani 0.6442(12) 1 d G U P A 1
H3A H 0.9669 0.4894 0.3273 0.038 Uiso 0.6442(12) 1 calc R . P A 1
C4A C 1.0689(9) 0.4676(13) 0.5077(11) 0.029(2) Uani 0.6442(12) 1 d G U P A 1
H4A H 1.1441 0.5056 0.5095 0.035 Uiso 0.6442(12) 1 calc R . P A 1
C5A C 1.0628(6) 0.4205(9) 0.6143(9) 0.029(2) Uani 0.6442(12) 1 d G U P A 1
H5A H 1.1338 0.4270 0.6873 0.035 Uiso 0.6442(12) 1 calc R . P A 1
C6A C 0.9504(7) 0.3638(6) 0.6116(6) 0.0276(17) Uani 0.6442(12) 1 d G U P A 1
H6A H 0.9462 0.3323 0.6828 0.033 Uiso 0.6442(12) 1 calc R . P A 1
C7A C 0.3189(6) 0.2022(6) 0.1395(6) 0.0239(17) Uani 0.6442(12) 1 d . U P A 1
C8A C 0.3534(6) 0.2725(7) 0.0591(9) 0.0250(19) Uani 0.6442(12) 1 d G U P A 1
H8A H 0.4289 0.3185 0.0876 0.030 Uiso 0.6442(12) 1 calc R . P A 1
C9A C 0.2750(8) 0.2739(10) -0.0641(8) 0.029(2) Uani 0.6442(12) 1 d G U P A 1
H9A H 0.2981 0.3209 -0.1180 0.035 Uiso 0.6442(12) 1 calc R . P A 1
C10A C 0.1622(8) 0.2051(9) -0.1068(6) 0.032(2) Uani 0.6442(12) 1 d G U P A 1
H10A H 0.1098 0.2061 -0.1893 0.039 Uiso 0.6442(12) 1 calc R . P A 1
C11A C 0.1277(6) 0.1348(6) -0.0264(7) 0.0312(18) Uani 0.6442(12) 1 d G U P A 1
H11A H 0.0522 0.0888 -0.0549 0.037 Uiso 0.6442(12) 1 calc R . P A 1
C12A C 0.2061(7) 0.1334(6) 0.0968(6) 0.0299(16) Uani 0.6442(12) 1 d G U P A 1
H12A H 0.1830 0.0863 0.1507 0.036 Uiso 0.6442(12) 1 calc R . P A 1
C13A C 0.1752(5) 0.0972(5) 0.4945(6) 0.0206(14) Uani 0.6442(12) 1 d . U P A 1
C14A C 0.0735(6) 0.0888(5) 0.3819(5) 0.0264(15) Uani 0.6442(12) 1 d G U P A 1
H14A H 0.0876 0.1052 0.3109 0.032 Uiso 0.6442(12) 1 calc R . P A 1
C15A C -0.0492(5) 0.0560(8) 0.3754(8) 0.031(2) Uani 0.6442(12) 1 d G U P A 1
H15A H -0.1173 0.0504 0.3001 0.037 Uiso 0.6442(12) 1 calc R . P A 1
C16A C -0.0703(8) 0.0315(12) 0.4815(11) 0.032(2) Uani 0.6442(12) 1 d G U P A 1
H16A H -0.1525 0.0096 0.4772 0.039 Uiso 0.6442(12) 1 calc R . P A 1
C17A C 0.0313(11) 0.0399(11) 0.5941(9) 0.028(2) Uani 0.6442(12) 1 d G U P A 1
H17A H 0.0172 0.0235 0.6651 0.034 Uiso 0.6442(12) 1 calc R . P A 1
C18A C 0.1541(9) 0.0727(7) 0.6006(5) 0.0235(19) Uani 0.6442(12) 1 d G U P A 1
H18A H 0.2221 0.0783 0.6759 0.028 Uiso 0.6442(12) 1 calc R . P A 1
C19A C 0.7001(6) 0.2484(5) 0.8579(6) 0.0229(15) Uani 0.6442(12) 1 d . U P A 1
C20A C 0.6425(7) 0.2137(8) 0.9385(8) 0.0247(19) Uani 0.6442(12) 1 d G U P A 1
H20A H 0.5593 0.1815 0.9089 0.030 Uiso 0.6442(12) 1 calc R . P A 1
C21A C 0.7094(11) 0.2271(11) 1.0633(8) 0.033(2) Uani 0.6442(12) 1 d G U P A 1
H21A H 0.6709 0.2039 1.1172 0.039 Uiso 0.6442(12) 1 calc R . P A 1
C22A C 0.8338(10) 0.2753(10) 1.1075(5) 0.029(2) Uani 0.6442(12) 1 d G U P A 1
H22A H 0.8785 0.2843 1.1910 0.035 Uiso 0.6442(12) 1 calc R . P A 1
C23A C 0.8913(7) 0.3101(7) 1.0269(7) 0.038(2) Uani 0.6442(12) 1 d G U P A 1
H23A H 0.9746 0.3423 1.0565 0.045 Uiso 0.6442(12) 1 calc R . P A 1
C24A C 0.8245(6) 0.2966(7) 0.9022(6) 0.0388(18) Uani 0.6442(12) 1 d G U P A 1
H24A H 0.8630 0.3199 0.8483 0.047 Uiso 0.6442(12) 1 calc R . P A 1
C25A C 0.6661(8) 0.4389(6) 0.6427(8) 0.0292(16) Uani 0.6442(12) 1 d . . P A 1
H25A H 0.5826 0.4598 0.5833 0.044 Uiso 0.6442(12) 1 calc GR . P A 1
H25B H 0.7314 0.4866 0.6289 0.044 Uiso 0.6442(12) 1 calc GR . P A 1
H25C H 0.6679 0.4551 0.7229 0.044 Uiso 0.6442(12) 1 calc GR . P A 1
C26A C 0.2412(7) 0.3146(6) 0.3470(7) 0.0242(14) Uani 0.6442(12) 1 d . . P A 1
H26A H 0.2989 0.3817 0.3800 0.036 Uiso 0.6442(12) 1 calc GR . P A 1
H26B H 0.1784 0.3114 0.3844 0.036 Uiso 0.6442(12) 1 calc GR . P A 1
H26C H 0.1977 0.3251 0.2606 0.036 Uiso 0.6442(12) 1 calc GR . P A 1
C26B C 0.3484(15) 0.0605(12) 0.3649(16) 0.037(4) Uani 0.3558(12) 1 d . . P A 2
H26D H 0.4281 0.0405 0.4306 0.055 Uiso 0.3558(12) 1 calc GR . P A 2
H26E H 0.3567 0.0443 0.2885 0.055 Uiso 0.3558(12) 1 calc GR . P A 2
H26F H 0.2796 0.0121 0.3711 0.055 Uiso 0.3558(12) 1 calc GR . P A 2
C1B C 0.8374(12) 0.4000(10) 0.5122(14) 0.024(3) Uani 0.3558(12) 1 d . U P A 2
C6B C 0.9393(14) 0.4068(11) 0.6247(13) 0.026(3) Uani 0.3558(12) 1 d G U P A 2
H6B H 0.9256 0.3882 0.6955 0.032 Uiso 0.3558(12) 1 calc R . P A 2
C5B C 1.0617(13) 0.4416(18) 0.6316(17) 0.032(3) Uani 0.3558(12) 1 d G U P A 2
H5B H 1.1298 0.4461 0.7069 0.038 Uiso 0.3558(12) 1 calc R . P A 2
C4B C 1.0821(17) 0.470(3) 0.526(2) 0.032(4) Uani 0.3558(12) 1 d G U P A 2
H4B H 1.1640 0.4927 0.5304 0.038 Uiso 0.3558(12) 1 calc R . P A 2
C3B C 0.980(2) 0.463(2) 0.4133(18) 0.028(3) Uani 0.3558(12) 1 d G U P A 2
H3B H 0.9939 0.4814 0.3426 0.034 Uiso 0.3558(12) 1 calc R . P A 2
C2B C 0.8579(18) 0.4279(16) 0.4064(13) 0.027(3) Uani 0.3558(12) 1 d G U P A 2
H2B H 0.7897 0.4234 0.3311 0.032 Uiso 0.3558(12) 1 calc R . P A 2
C7B C 0.3152(12) 0.2420(12) 0.1508(12) 0.026(3) Uani 0.3558(12) 1 d . U P A 2
C8B C 0.3735(11) 0.2803(15) 0.0720(16) 0.027(3) Uani 0.3558(12) 1 d G U P A 2
H8B H 0.4557 0.3148 0.1029 0.032 Uiso 0.3558(12) 1 calc R . P A 2
C9B C 0.3089(15) 0.2672(19) -0.0531(15) 0.024(3) Uani 0.3558(12) 1 d G U P A 2
H9B H 0.3479 0.2928 -0.1059 0.029 Uiso 0.3558(12) 1 calc R . P A 2
C10B C 0.1860(15) 0.2157(17) -0.0994(11) 0.030(3) Uani 0.3558(12) 1 d G U P A 2
H10B H 0.1428 0.2069 -0.1831 0.036 Uiso 0.3558(12) 1 calc R . P A 2
C11B C 0.1278(12) 0.1773(13) -0.0205(13) 0.036(3) Uani 0.3558(12) 1 d G U P A 2
H11B H 0.0456 0.1428 -0.0515 0.043 Uiso 0.3558(12) 1 calc R . P A 2
C12B C 0.1924(12) 0.1905(12) 0.1046(12) 0.036(3) Uani 0.3558(12) 1 d G U P A 2
H12B H 0.1534 0.1648 0.1574 0.043 Uiso 0.3558(12) 1 calc R . P A 2
C13B C 0.1678(10) 0.1511(9) 0.5010(10) 0.020(2) Uani 0.3558(12) 1 d . U P A 2
C14B C 0.0631(11) 0.1405(10) 0.3908(10) 0.025(2) Uani 0.3558(12) 1 d G U P A 2
H14B H 0.0685 0.1716 0.3199 0.030 Uiso 0.3558(12) 1 calc R . P A 2
C15B C -0.0497(10) 0.0835(15) 0.3865(16) 0.029(3) Uani 0.3558(12) 1 d G U P A 2
H15B H -0.1198 0.0764 0.3128 0.035 Uiso 0.3558(12) 1 calc R . P A 2
C16B C -0.0579(16) 0.037(2) 0.492(2) 0.032(3) Uani 0.3558(12) 1 d G U P A 2
H16B H -0.1334 -0.0011 0.4896 0.038 Uiso 0.3558(12) 1 calc R . P A 2
C17B C 0.047(2) 0.048(2) 0.6027(16) 0.032(3) Uani 0.3558(12) 1 d G U P A 2
H17B H 0.0414 0.0165 0.6736 0.038 Uiso 0.3558(12) 1 calc R . P A 2
C18B C 0.1597(17) 0.1047(13) 0.6070(10) 0.022(3) Uani 0.3558(12) 1 d G U P A 2
H18B H 0.2298 0.1117 0.6807 0.026 Uiso 0.3558(12) 1 calc R . P A 2
C19B C 0.6944(10) 0.2987(10) 0.8655(11) 0.019(2) Uani 0.3558(12) 1 d . U P A 2
C20B C 0.6532(14) 0.2379(14) 0.9472(15) 0.021(3) Uani 0.3558(12) 1 d G U P A 2
H20B H 0.5739 0.1978 0.9193 0.025 Uiso 0.3558(12) 1 calc R . P A 2
C21B C 0.730(2) 0.2370(19) 1.0707(14) 0.025(3) Uani 0.3558(12) 1 d G U P A 2
H21B H 0.7029 0.1963 1.1254 0.030 Uiso 0.3558(12) 1 calc R . P A 2
C22B C 0.8489(19) 0.2969(18) 1.1125(10) 0.031(3) Uani 0.3558(12) 1 d G U P A 2
H22B H 0.9006 0.2964 1.1951 0.038 Uiso 0.3558(12) 1 calc R . P A 2
C23B C 0.8901(12) 0.3577(12) 1.0308(11) 0.029(3) Uani 0.3558(12) 1 d G U P A 2
H23B H 0.9694 0.3978 1.0587 0.035 Uiso 0.3558(12) 1 calc R . P A 2
C24B C 0.8129(10) 0.3586(9) 0.9073(10) 0.026(2) Uani 0.3558(12) 1 d G U P A 2
H24B H 0.8404 0.3993 0.8526 0.031 Uiso 0.3558(12) 1 calc R . P A 2
C25B C 0.7702(12) 0.1853(11) 0.6580(12) 0.023(3) Uani 0.3558(12) 1 d . . P A 2
H25D H 0.8398 0.1916 0.6293 0.034 Uiso 0.3558(12) 1 calc GR . P A 2
H25E H 0.7141 0.1196 0.6167 0.034 Uiso 0.3558(12) 1 calc GR . P A 2
H25F H 0.8049 0.1700 0.7441 0.034 Uiso 0.3558(12) 1 calc GR . P A 2
Se1B Se 0.59485(11) 0.24648(11) 0.35049(11) 0.0202(3) Uani 0.3558(12) 1 d . . P A 2
Se2B Se 0.46392(12) 0.15912(12) 0.66630(12) 0.0245(4) Uani 0.3558(12) 1 d . . P A 2
P1B P 0.6704(3) 0.3834(3) 0.5075(3) 0.0184(6) Uani 0.3558(12) 1 d . . P A 2
P2B P 0.3834(3) 0.2994(3) 0.3075(3) 0.0200(6) Uani 0.3558(12) 1 d . . P A 2
P3B P 0.3039(3) 0.2471(3) 0.5041(3) 0.0192(7) Uani 0.3558(12) 1 d . . P A 2
P4B P 0.5909(3) 0.3292(3) 0.7044(3) 0.0191(6) Uani 0.3558(12) 1 d . . P A 2

loop_
_atom_site_aniso_label
_atom_site_aniso_U_11
_atom_site_aniso_U_22
_atom_site_aniso_U_33
_atom_site_aniso_U_23
_atom_site_aniso_U_13
_atom_site_aniso_U_12
N1 0.0219(17) 0.0246(19) 0.022(2) -0.0055(14) 0.0113(15) -0.0065(15)
N2 0.0233(17) 0.0199(18) 0.022(2) -0.0016(14) 0.0112(15) -0.0021(14)
Se1A 0.0178(3) 0.0235(4) 0.0219(4) 0.0030(3) 0.0041(3) -0.0049(3)
Se2A 0.0155(3) 0.0249(4) 0.0185(3) -0.0031(3) 0.0071(2) -0.0010(3)
P1A 0.0147(7) 0.0198(8) 0.0201(9) -0.0013(6) 0.0070(7) -0.0013(6)
P2A 0.0162(7) 0.0168(7) 0.0168(8) 0.0011(6) 0.0063(6) -0.0011(6)
P3A 0.0141(7) 0.0179(7) 0.0157(8) 0.0013(6) 0.0062(6) -0.0005(6)
P4A 0.0149(7) 0.0213(8) 0.0169(8) -0.0007(6) 0.0046(6) 0.0019(6)
C1A 0.018(3) 0.024(4) 0.025(3) -0.004(3) 0.011(2) -0.001(3)
C2A 0.018(3) 0.025(4) 0.034(4) -0.005(3) 0.015(3) -0.006(3)
C3A 0.028(4) 0.032(4) 0.042(4) -0.003(4) 0.021(4) -0.005(4)
C4A 0.019(4) 0.025(3) 0.050(5) -0.010(4) 0.021(4) -0.008(3)
C5A 0.015(3) 0.034(4) 0.037(4) -0.019(3) 0.010(3) -0.004(3)
C6A 0.018(3) 0.036(4) 0.031(4) -0.007(4) 0.013(3) -0.001(3)
C7A 0.022(3) 0.028(4) 0.018(3) -0.005(3) 0.003(3) -0.002(3)
C8A 0.021(3) 0.028(3) 0.023(4) -0.004(3) 0.005(3) -0.007(3)
C9A 0.030(5) 0.036(4) 0.017(4) 0.003(3) 0.003(3) -0.007(4)
C10A 0.025(4) 0.046(4) 0.021(4) -0.009(3) 0.002(3) -0.007(4)
C11A 0.024(3) 0.042(4) 0.027(3) -0.014(3) 0.009(3) -0.013(3)
C12A 0.024(3) 0.043(4) 0.023(3) -0.006(3) 0.010(3) -0.014(3)
C13A 0.019(3) 0.016(3) 0.029(3) 0.000(3) 0.012(2) -0.003(3)
C14A 0.021(3) 0.018(3) 0.037(4) -0.005(3) 0.007(3) -0.004(3)
C15A 0.016(3) 0.023(4) 0.048(4) -0.008(3) 0.007(3) -0.005(3)
C16A 0.017(3) 0.021(3) 0.058(5) -0.009(4) 0.015(4) -0.004(3)
C17A 0.029(4) 0.019(3) 0.046(4) -0.002(3) 0.024(3) -0.008(3)
C18A 0.027(3) 0.016(4) 0.031(3) 0.003(3) 0.015(3) -0.005(3)
C19A 0.018(3) 0.026(4) 0.020(3) -0.005(3) 0.003(2) 0.001(3)
C20A 0.034(4) 0.019(4) 0.020(4) 0.001(3) 0.009(3) -0.007(3)
C21A 0.037(5) 0.033(4) 0.026(4) 0.003(3) 0.009(3) -0.004(4)
C22A 0.034(4) 0.033(4) 0.017(3) -0.002(3) 0.006(3) 0.001(3)
C23A 0.025(3) 0.050(5) 0.030(4) -0.005(4) 0.002(3) -0.012(4)
C24A 0.023(3) 0.063(5) 0.028(4) 0.000(4) 0.007(3) -0.011(4)
C25A 0.034(4) 0.024(3) 0.035(4) -0.004(3) 0.019(3) -0.005(3)
C26A 0.024(3) 0.024(3) 0.025(4) 0.002(3) 0.010(3) 0.000(3)
C26B 0.045(9) 0.017(6) 0.062(11) -0.020(6) 0.037(8) -0.017(6)
C1B 0.016(4) 0.023(6) 0.031(5) -0.008(5) 0.009(4) -0.004(5)
C6B 0.014(4) 0.031(6) 0.032(5) -0.008(5) 0.006(4) 0.004(5)
C5B 0.020(5) 0.029(6) 0.044(6) -0.012(5) 0.009(5) -0.002(5)
C4B 0.017(5) 0.027(5) 0.050(6) -0.010(5) 0.011(5) -0.006(5)
C3B 0.022(5) 0.030(5) 0.039(6) -0.007(5) 0.020(5) -0.006(5)
C2B 0.022(5) 0.024(6) 0.033(5) -0.004(5) 0.008(5) -0.007(5)
C7B 0.017(4) 0.045(6) 0.016(5) -0.007(5) 0.007(4) -0.014(5)
C8B 0.028(5) 0.032(5) 0.019(5) -0.004(5) 0.006(5) -0.009(5)
C9B 0.023(6) 0.031(5) 0.016(5) 0.000(4) 0.005(5) 0.000(5)
C10B 0.029(6) 0.042(5) 0.016(5) -0.005(5) 0.003(4) -0.004(5)
C11B 0.025(5) 0.053(7) 0.027(5) -0.013(5) 0.006(4) -0.015(5)
C12B 0.028(5) 0.058(7) 0.023(5) -0.004(6) 0.009(4) -0.010(6)
C13B 0.016(4) 0.015(5) 0.030(5) -0.005(5) 0.011(4) -0.012(5)
C14B 0.018(4) 0.024(5) 0.035(5) -0.003(5) 0.012(4) -0.005(5)
C15B 0.019(5) 0.022(6) 0.044(5) -0.013(5) 0.010(4) -0.005(4)
C16B 0.022(5) 0.020(5) 0.057(6) -0.008(5) 0.019(5) -0.006(5)
C17B 0.029(5) 0.024(6) 0.047(6) 0.000(5) 0.020(5) -0.005(5)
C18B 0.025(5) 0.009(6) 0.035(5) -0.001(4) 0.015(4) -0.005(4)
C19B 0.022(4) 0.023(5) 0.015(4) -0.004(5) 0.011(4) -0.008(5)
C20B 0.026(5) 0.016(5) 0.022(5) -0.008(4) 0.009(4) -0.016(4)
C21B 0.032(6) 0.022(5) 0.018(5) 0.001(4) 0.008(4) -0.015(5)
C22B 0.027(5) 0.040(6) 0.022(5) -0.004(5) 0.003(5) -0.010(5)
C23B 0.026(5) 0.039(7) 0.023(5) -0.002(5) 0.009(4) -0.007(5)
C24B 0.019(4) 0.032(5) 0.026(5) 0.006(5) 0.009(4) -0.006(5)
C25B 0.023(6) 0.022(5) 0.025(7) 0.002(5) 0.010(5) 0.010(5)
Se1B 0.0145(6) 0.0259(7) 0.0210(7) -0.0015(5) 0.0078(5) 0.0003(5)
Se2B 0.0189(6) 0.0256(8) 0.0256(8) 0.0044(5) 0.0044(5) -0.0038(5)
P1B 0.0149(14) 0.0176(14) 0.0229(16) 0.0022(11) 0.0075(12) 0.0006(11)
P2B 0.0180(13) 0.0220(16) 0.0214(17) 0.0005(12) 0.0092(12) -0.0012(11)
P3B 0.0156(14) 0.0220(15) 0.0221(17) -0.0012(11) 0.0096(13) -0.0031(11)
P4B 0.0152(13) 0.0211(14) 0.0209(17) -0.0003(11) 0.0067(12) 0.0025(11)

loop_
_atom_type_symbol
_atom_type_description
_atom_type_scat_dispersion_real
_atom_type_scat_dispersion_imag
_atom_type_scat_source
C C 0.0181 0.0091 'International Tables Vol C Tables 4.2.6.8 and 6.1.1.4'
H H 0.0000 0.0000 'International Tables Vol C Tables 4.2.6.8 and 6.1.1.4'
N N 0.0311 0.0180 'International Tables Vol C Tables 4.2.6.8 and 6.1.1.4'
P P 0.2955 0.4335 'International Tables Vol C Tables 4.2.6.8 and 6.1.1.4'
Se Se -0.7943 1.1372 'International Tables Vol C Tables 4.2.6.8 and 6.1.1.4'

loop_
_exptl_crystal_face_index_h
_exptl_crystal_face_index_k
_exptl_crystal_face_index_l
_exptl_crystal_face_perp_dist
-3 -6 0 0.0951
5 0 -7 0.0839
-1 1 0 0.0741
1 -1 0 0.0783
-1 4 5 0.1190
-1 0 1 0.1179
1 1 0 0.1120
-5 -4 1 0.1082
2 -5 3 0.0900
-1 -3 -5 0.1304
5 -2 1 0.0967
3 5 4 0.1219
3 -5 -5 0.1104
0 4 -5 0.1102
0 5 1 0.1107

loop_
_geom_angle_atom_site_label_1
_geom_angle_atom_site_label_2
_geom_angle_atom_site_label_3
_geom_angle
P4A N1 P1A 113.2(2)
C25A N1 P1A 118.6(4)
C25A N1 P4A 120.0(4)
C25B N1 P1B 120.3(5)
C25B N1 P4B 117.3(5)
P1B N1 P4B 119.1(3)
P3A N2 P2A 116.5(2)
C26A N2 P2A 118.5(3)
C26A N2 P3A 121.4(3)
C26B N2 P2B 118.7(6)
C26B N2 P3B 117.2(6)
P2B N2 P3B 114.0(2)
P2A Se1A P1A 92.33(6)
P4A Se2A P3A 92.27(6)
N1 P1A Se1A 107.26(16)
N1 P1A C1A 99.7(3)
C1A P1A Se1A 98.4(2)
N2 P2A Se1A 104.80(14)
N2 P2A C7A 101.9(3)
C7A P2A Se1A 99.3(2)
N2 P3A Se2A 105.22(14)
N2 P3A C13A 102.4(2)
C13A P3A Se2A 98.5(2)
N1 P4A Se2A 107.64(15)
N1 P4A C19A 100.2(3)
C19A P4A Se2A 99.3(2)
C2A C1A P1A 121.9(4)
C2A C1A C6A 120.0
C6A C1A P1A 117.4(4)
C1A C2A H2A 120.0
C1A C2A C3A 120.0
C3A C2A H2A 120.0
C2A C3A H3A 120.0
C4A C3A C2A 120.0
C4A C3A H3A 120.0
C3A C4A H4A 120.0
C3A C4A C5A 120.0
C5A C4A H4A 120.0
C4A C5A H5A 120.0
C6A C5A C4A 120.0
C6A C5A H5A 120.0
C1A C6A H6A 120.0
C5A C6A C1A 120.0
C5A C6A H6A 120.0
C8A C7A P2A 125.3(4)
C8A C7A C12A 120.0
C12A C7A P2A 114.1(4)
C7A C8A H8A 120.0
C7A C8A C9A 120.0
C9A C8A H8A 120.0
C8A C9A H9A 120.0
C8A C9A C10A 120.0
C10A C9A H9A 120.0
C9A C10A H10A 120.0
C11A C10A C9A 120.0
C11A C10A H10A 120.0
C10A C11A H11A 120.0
C10A C11A C12A 120.0
C12A C11A H11A 120.0
C7A C12A H12A 120.0
C11A C12A C7A 120.0
C11A C12A H12A 120.0
C14A C13A P3A 118.5(4)
C14A C13A C18A 120.0
C18A C13A P3A 120.7(4)
C13A C14A H14A 120.0
C13A C14A C15A 120.0
C15A C14A H14A 120.0
C14A C15A H15A 120.0
C14A C15A C16A 120.0
C16A C15A H15A 120.0
C15A C16A H16A 120.0
C17A C16A C15A 120.0
C17A C16A H16A 120.0
C16A C17A H17A 120.0
C16A C17A C18A 120.0
C18A C17A H17A 120.0
C13A C18A H18A 120.0
C17A C18A C13A 120.0
C17A C18A H18A 120.0
C20A C19A P4A 119.7(4)
C20A C19A C24A 120.0
C24A C19A P4A 118.9(4)
C19A C20A H20A 120.0
C21A C20A C19A 120.0
C21A C20A H20A 120.0
C20A C21A H21A 120.0
C20A C21A C22A 120.0
C22A C21A H21A 120.0
C21A C22A H22A 120.0
C21A C22A C23A 120.0
C23A C22A H22A 120.0
C22A C23A H23A 120.0
C24A C23A C22A 120.0
C24A C23A H23A 120.0
C19A C24A H24A 120.0
C23A C24A C19A 120.0
C23A C24A H24A 120.0
N1 C25A H25A 109.5
N1 C25A H25B 109.5
N1 C25A H25C 109.5
H25A C25A H25B 109.5
H25A C25A H25C 109.5
H25B C25A H25C 109.5
N2 C26A H26A 109.5
N2 C26A H26B 109.5
N2 C26A H26C 109.5
H26A C26A H26B 109.5
H26A C26A H26C 109.5
H26B C26A H26C 109.5
N2 C26B H26D 109.5
N2 C26B H26E 109.5
N2 C26B H26F 109.5
H26D C26B H26E 109.5
H26D C26B H26F 109.5
H26E C26B H26F 109.5
C6B C1B C2B 120.0
C6B C1B P1B 118.9(9)
C2B C1B P1B 120.0(9)
C1B C6B H6B 120.0
C1B C6B C5B 120.0
C5B C6B H6B 120.0
C6B C5B H5B 120.0
C4B C5B C6B 120.0
C4B C5B H5B 120.0
C5B C4B H4B 120.0
C5B C4B C3B 120.0
C3B C4B H4B 120.0
C4B C3B H3B 120.0
C2B C3B C4B 120.0
C2B C3B H3B 120.0
C1B C2B H2B 120.0
C3B C2B C1B 120.0
C3B C2B H2B 120.0
C8B C7B C12B 120.0
C8B C7B P2B 117.1(8)
C12B C7B P2B 120.7(8)
C7B C8B H8B 120.0
C9B C8B C7B 120.0
C9B C8B H8B 120.0
C8B C9B H9B 120.0
C8B C9B C10B 120.0
C10B C9B H9B 120.0
C9B C10B H10B 120.0
C11B C10B C9B 120.0
C11B C10B H10B 120.0
C10B C11B H11B 120.0
C10B C11B C12B 120.0
C12B C11B H11B 120.0
C7B C12B H12B 120.0
C11B C12B C7B 120.0
C11B C12B H12B 120.0
C14B C13B C18B 120.0
C14B C13B P3B 117.5(7)
C18B C13B P3B 121.9(7)
C13B C14B H14B 120.0
C15B C14B C13B 120.0
C15B C14B H14B 120.0
C14B C15B H15B 120.0
C14B C15B C16B 120.0
C16B C15B H15B 120.0
C15B C16B H16B 120.0
C17B C16B C15B 120.0
C17B C16B H16B 120.0
C16B C17B H17B 120.0
C16B C17B C18B 120.0
C18B C17B H17B 120.0
C13B C18B H18B 120.0
C17B C18B C13B 120.0
C17B C18B H18B 120.0
C20B C19B C24B 120.0
C20B C19B P4B 124.3(7)
C24B C19B P4B 114.9(6)
C19B C20B H20B 120.0
C19B C20B C21B 120.0
C21B C20B H20B 120.0
C20B C21B H21B 120.0
C22B C21B C20B 120.0
C22B C21B H21B 120.0
C21B C22B H22B 120.0
C23B C22B C21B 120.0
C23B C22B H22B 120.0
C22B C23B H23B 120.0
C22B C23B C24B 120.0
C24B C23B H23B 120.0
C19B C24B H24B 120.0
C23B C24B C19B 120.0
C23B C24B H24B 120.0
N1 C25B H25D 109.5
N1 C25B H25E 109.5
N1 C25B H25F 109.5
H25D C25B H25E 109.5
H25D C25B H25F 109.5
H25E C25B H25F 109.5
P2B Se1B P1B 92.62(11)
P4B Se2B P3B 92.78(12)
N1 P1B C1B 102.7(5)
N1 P1B Se1B 105.92(19)
C1B P1B Se1B 98.4(4)
N2 P2B C7B 98.4(5)
N2 P2B Se1B 108.61(19)
C7B P2B Se1B 97.8(5)
N2 P3B C13B 98.9(4)
N2 P3B Se2B 108.68(19)
C13B P3B Se2B 98.6(4)
N1 P4B C19B 103.0(4)
N1 P4B Se2B 105.23(19)
C19B P4B Se2B 98.9(3)

loop_
_geom_bond_atom_site_label_1
_geom_bond_atom_site_label_2
_geom_bond_distance
N1 P1A 1.716(4)
N1 P4A 1.704(4)
N1 C25A 1.500(8)
N1 C25B 1.558(12)
N1 P1B 1.635(5)
N1 P4B 1.677(5)
N2 P2A 1.691(4)
N2 P3A 1.673(4)
N2 C26A 1.514(8)
N2 C26B 1.552(13)
N2 P2B 1.676(4)
N2 P3B 1.718(5)
Se1A P1A 2.2818(18)
Se1A P2A 2.2784(17)
Se2A P3A 2.2935(17)
Se2A P4A 2.2840(17)
P1A C1A 1.858(7)
P2A C7A 1.863(7)
P3A C13A 1.857(6)
P4A C19A 1.847(6)
C1A C2A 1.3900
C1A C6A 1.3900
C2A H2A 0.9300
C2A C3A 1.3900
C3A H3A 0.9300
C3A C4A 1.3900
C4A H4A 0.9300
C4A C5A 1.3900
C5A H5A 0.9300
C5A C6A 1.3900
C6A H6A 0.9300
C7A C8A 1.3900
C7A C12A 1.3900
C8A H8A 0.9300
C8A C9A 1.3900
C9A H9A 0.9300
C9A C10A 1.3900
C10A H10A 0.9300
C10A C11A 1.3900
C11A H11A 0.9300
C11A C12A 1.3900
C12A H12A 0.9300
C13A C14A 1.3900
C13A C18A 1.3900
C14A H14A 0.9300
C14A C15A 1.3900
C15A H15A 0.9300
C15A C16A 1.3900
C16A H16A 0.9300
C16A C17A 1.3900
C17A H17A 0.9300
C17A C18A 1.3900
C18A H18A 0.9300
C19A C20A 1.3900
C19A C24A 1.3900
C20A H20A 0.9300
C20A C21A 1.3900
C21A H21A 0.9300
C21A C22A 1.3900
C22A H22A 0.9300
C22A C23A 1.3900
C23A H23A 0.9300
C23A C24A 1.3900
C24A H24A 0.9300
C25A H25A 0.9600
C25A H25B 0.9600
C25A H25C 0.9600
C26A H26A 0.9600
C26A H26B 0.9600
C26A H26C 0.9600
C26B H26D 0.9600
C26B H26E 0.9600
C26B H26F 0.9600
C1B C6B 1.3900
C1B C2B 1.3900
C1B P1B 1.852(14)
C6B H6B 0.9300
C6B C5B 1.3900
C5B H5B 0.9300
C5B C4B 1.3900
C4B H4B 0.9300
C4B C3B 1.3900
C3B H3B 0.9300
C3B C2B 1.3900
C2B H2B 0.9300
C7B C8B 1.3900
C7B C12B 1.3900
C7B P2B 1.832(13)
C8B H8B 0.9300
C8B C9B 1.3900
C9B H9B 0.9300
C9B C10B 1.3900
C10B H10B 0.9300
C10B C11B 1.3900
C11B H11B 0.9300
C11B C12B 1.3900
C12B H12B 0.9300
C13B C14B 1.3900
C13B C18B 1.3900
C13B P3B 1.838(10)
C14B H14B 0.9300
C14B C15B 1.3900
C15B H15B 0.9300
C15B C16B 1.3900
C16B H16B 0.9300
C16B C17B 1.3900
C17B H17B 0.9300
C17B C18B 1.3900
C18B H18B 0.9300
C19B C20B 1.3900
C19B C24B 1.3900
C19B P4B 1.851(12)
C20B H20B 0.9300
C20B C21B 1.3900
C21B H21B 0.9300
C21B C22B 1.3900
C22B H22B 0.9300
C22B C23B 1.3900
C23B H23B 0.9300
C23B C24B 1.3900
C24B H24B 0.9300
C25B H25D 0.9600
C25B H25E 0.9600
C25B H25F 0.9600
Se1B P1B 2.292(3)
Se1B P2B 2.292(3)
Se2B P3B 2.286(3)
Se2B P4B 2.286(3)

loop_
_geom_torsion_atom_site_label_1
_geom_torsion_atom_site_label_2
_geom_torsion_atom_site_label_3
_geom_torsion_atom_site_label_4
_geom_torsion
N1 P1A C1A C2A -143.1(5)
N1 P1A C1A C6A 46.6(4)
N1 P4A C19A C20A 158.6(5)
N1 P4A C19A C24A -34.8(4)
N2 P2A C7A C8A 134.0(4)
N2 P2A C7A C12A -54.2(4)
N2 P3A C13A C14A 32.7(4)
N2 P3A C13A C18A -157.5(4)
Se1A P1A C1A C2A -33.9(5)
Se1A P1A C1A C6A 155.8(3)
Se1A P2A C7A C8A 26.6(5)
Se1A P2A C7A C12A -161.6(3)
Se2A P3A C13A C14A 140.4(3)
Se2A P3A C13A C18A -49.7(4)
Se2A P4A C19A C20A 48.6(5)
Se2A P4A C19A C24A -144.8(3)
P1A N1 P4A Se2A -104.3(2)
P1A N1 P4A C19A 152.5(3)
P1A C1A C2A C3A -170.1(6)
P1A C1A C6A C5A 170.5(5)
P2A N2 P3A Se2A 108.5(2)
P2A N2 P3A C13A -149.1(3)
P2A C7A C8A C9A 171.4(5)
P2A C7A C12A C11A -172.3(5)
P3A N2 P2A Se1A -108.0(2)
P3A N2 P2A C7A 148.9(3)
P3A C13A C14A C15A 170.0(5)
P3A C13A C18A C17A -169.7(5)
P4A N1 P1A Se1A 104.6(2)
P4A N1 P1A C1A -153.4(3)
P4A C19A C20A C21A 166.4(5)
P4A C19A C24A C23A -166.5(5)
C1A C2A C3A C4A 0.0
C2A C1A C6A C5A 0.0
C2A C3A C4A C5A 0.0
C3A C4A C5A C6A 0.0
C4A C5A C6A C1A 0.0
C6A C1A C2A C3A 0.0
C7A C8A C9A C10A 0.0
C8A C7A C12A C11A 0.0
C8A C9A C10A C11A 0.0
C9A C10A C11A C12A 0.0
C10A C11A C12A C7A 0.0
C12A C7A C8A C9A 0.0
C13A C14A C15A C16A 0.0
C14A C13A C18A C17A 0.0
C14A C15A C16A C17A 0.0
C15A C16A C17A C18A 0.0
C16A C17A C18A C13A 0.0
C18A C13A C14A C15A 0.0
C19A C20A C21A C22A 0.0
C20A C19A C24A C23A 0.0
C20A C21A C22A C23A 0.0
C21A C22A C23A C24A 0.0
C22A C23A C24A C19A 0.0
C24A C19A C20A C21A 0.0
C25A N1 P1A Se1A -44.1(4)
C25A N1 P1A C1A 57.9(5)
C25A N1 P4A Se2A 44.0(5)
C25A N1 P4A C19A -59.3(5)
C26A N2 P2A Se1A 51.1(4)
C26A N2 P2A C7A -52.0(5)
C26A N2 P3A Se2A -50.0(4)
C26A N2 P3A C13A 52.5(5)
C26B N2 P2B C7B 59.2(9)
C26B N2 P2B Se1B -42.0(8)
C26B N2 P3B C13B -60.6(8)
C26B N2 P3B Se2B 41.7(7)
C1B C6B C5B C4B 0.0
C6B C1B C2B C3B 0.0
C6B C1B P1B N1 -31.1(7)
C6B C1B P1B Se1B -139.7(6)
C6B C5B C4B C3B 0.0
C5B C4B C3B C2B 0.0
C4B C3B C2B C1B 0.0
C2B C1B C6B C5B 0.0
C2B C1B P1B N1 160.7(7)
C2B C1B P1B Se1B 52.2(8)
C7B C8B C9B C10B 0.0
C8B C7B C12B C11B 0.0
C8B C7B P2B N2 -162.6(7)
C8B C7B P2B Se1B -52.3(7)
C8B C9B C10B C11B 0.0
C9B C10B C11B C12B 0.0
C10B C11B C12B C7B 0.0
C12B C7B C8B C9B 0.0
C12B C7B P2B N2 34.2(8)
C12B C7B P2B Se1B 144.4(7)
C13B C14B C15B C16B 0.0
C14B C13B C18B C17B 0.0
C14B C13B P3B N2 -44.8(6)
C14B C13B P3B Se2B -155.4(6)
C14B C15B C16B C17B 0.0
C15B C16B C17B C18B 0.0
C16B C17B C18B C13B 0.0
C18B C13B C14B C15B 0.0
C18B C13B P3B N2 144.4(8)
C18B C13B P3B Se2B 33.8(8)
C19B C20B C21B C22B 0.0
C20B C19B C24B C23B 0.0
C20B C19B P4B N1 -140.8(8)
C20B C19B P4B Se2B -32.8(8)
C20B C21B C22B C23B 0.0
C21B C22B C23B C24B 0.0
C22B C23B C24B C19B 0.0
C24B C19B C20B C21B 0.0
C24B C19B P4B N1 49.5(6)
C24B C19B P4B Se2B 157.5(5)
C25B N1 P1B C1B -52.5(7)
C25B N1 P1B Se1B 50.3(6)
C25B N1 P4B C19B 50.6(7)
C25B N1 P4B Se2B -52.5(6)
P1B N1 P4B C19B -149.8(4)
P1B N1 P4B Se2B 107.1(3)
P1B C1B C6B C5B -168.1(10)
P1B C1B C2B C3B 168.0(10)
P2B N2 P3B C13B 154.3(4)
P2B N2 P3B Se2B -103.4(2)
P2B C7B C8B C9B -163.3(10)
P2B C7B C12B C11B 162.7(10)
P3B N2 P2B C7B -156.3(5)
P3B N2 P2B Se1B 102.5(2)
P3B C13B C14B C15B -171.0(9)
P3B C13B C18B C17B 170.6(10)
P4B N1 P1B C1B 148.5(4)
P4B N1 P1B Se1B -108.7(3)
P4B C19B C20B C21B -169.2(9)
P4B C19B C24B C23B 170.2(8)

loop_
_exptl_oxdiff_crystal_face_indexfrac_h
_exptl_oxdiff_crystal_face_indexfrac_k
_exptl_oxdiff_crystal_face_indexfrac_l
_exptl_oxdiff_crystal_face_x
_exptl_oxdiff_crystal_face_y
_exptl_oxdiff_crystal_face_z
-3.0000 -6.0000 0.0000 -0.5684 0.7559 0.1105
5.0000 0.0000 -7.0000 0.7525 0.2590 0.5790
-1.0000 1.0000 0.0000 -0.0955 -0.1533 0.0962
1.0000 -1.0000 -0.0000 0.0955 0.1533 -0.0962
-1.0000 4.0000 5.0000 -0.0861 -0.6786 -0.5309
-1.0000 -0.0000 1.0000 -0.1437 -0.0422 -0.0609
1.0000 1.0000 -0.0000 0.1581 -0.1169 -0.0566
-5.0000 -4.0000 1.0000 -0.7763 0.4254 0.1656
2.0000 -5.0000 3.0000 0.0461 0.6398 -0.6635
-1.0000 -3.0000 -5.0000 -0.1361 0.5071 0.7035
5.0000 -2.0000 1.0000 0.5544 0.3371 -0.5588
3.0000 5.0000 4.0000 0.4694 -0.7169 -0.6794
3.0000 -5.0000 -5.0000 0.3084 0.8501 0.3583
-0.0000 4.0000 -5.0000 0.2100 -0.4203 0.7655
0.0000 5.0000 1.0000 0.1398 -0.6994 -0.0384

loop_
_twin_individual_id
_twin_individual_mass_fraction_refined
1 0.80(3)
2 0.20(3)
